data_4332275
loop_
_publ_author_name
'Yamamura, Masaki'
'Kano, Naokazu'
'Kawashima, Takayuki'

_publ_section_title
;
 Systematic Study on the Structures and Reactivity of Hydrazobenzenes and
 Azobenzenes Bearing a Chalcogenophosphoryl Group
;
_journal_issue 16
_journal_name_full 'Inorganic Chemistry'
_journal_page_first 6497
_journal_page_last 6507
_journal_paper_doi 10.1021/ic0601790
_journal_volume 45
_journal_year 2006
_chemical_formula_moiety 'C24 H21 N2 P'
_chemical_formula_sum 'C24 H21 N2 P'
_chemical_formula_weight 368.40
_chemical_melting_point 157.5(5)
_chemical_name_common phosphine
_chemical_name_systematic
; 
Diphenyl[2-(1-phenylhydrazo)phenyl]phosphine 
;
_space_group_IT_number 15
_symmetry_cell_setting monoclinic
_symmetry_space_group_name_Hall '-C 2yc'
_symmetry_space_group_name_H-M 'C 1 2/c 1'
_atom_sites_solution_hydrogens geom
_atom_sites_solution_primary direct
_atom_sites_solution_secondary difmap
_audit_creation_method SHELXL-97
_cell_angle_alpha 90.00
_cell_angle_beta 133.846(5)
_cell_angle_gamma 90.00
_cell_formula_units_Z 8
_cell_length_a 30.598(16)
_cell_length_b 7.779(3)
_cell_length_c 22.260(11)
_cell_measurement_reflns_used 5683
_cell_measurement_temperature 120(2)
_cell_measurement_theta_max 27.4835
_cell_measurement_theta_min 3.3017
_cell_volume 3821(3)
_computing_cell_refinement 'CrystalClear (Rigaku Corp., 2000)'
_computing_data_collection 'CrystalClear (Rigaku Corp., 2000)'
_computing_data_reduction 'CrystalClear (Rigaku Corp., 2000)'
_computing_molecular_graphics 'ORTEP-3 for Windows ver 1.08 (Farrugia, 1997-2005)'
_computing_structure_refinement 'SHELXL-97 (Sheldrick, 1997)'
_computing_structure_solution 'SHELXS-97 (Sheldrick, 1990)'
_diffrn_ambient_temperature 120(2)
_diffrn_detector_area_resol_mean 14.5666
_diffrn_measured_fraction_theta_full 0.996
_diffrn_measured_fraction_theta_max 0.996
_diffrn_measurement_details
;
scan:
    Number of images: 600
               Slice: -70.0000 - 110.0000
         Image width: 0.3000
            Exp time: 15.0000
       Rotation axis: Omega
               Omega: 0.0000
                 Chi: 45.0000
                 Phi: 0.0000
                 XTD: 45.0180
              2theta: 19.8559
scan:
    Number of images: 600
               Slice: -70.0000 - 110.0000
         Image width: 0.3000
            Exp time: 15.0000
       Rotation axis: Omega
               Omega: 0.0000
                 Chi: 45.0000
                 Phi: 90.0000
                 XTD: 45.0180
              2theta: 19.8559

;
_diffrn_measurement_device
;
Mercury CCD (2x2 bin mode)
;
_diffrn_measurement_device_details
;
AFC8: Eulerian 3-circle
;
_diffrn_measurement_method dtintegrate.ref
_diffrn_orient_matrix_type d*Trek
_diffrn_orient_matrix_UB_11 -0.0051
_diffrn_orient_matrix_UB_12 0.0149
_diffrn_orient_matrix_UB_13 -0.0425
_diffrn_orient_matrix_UB_21 0.1277
_diffrn_orient_matrix_UB_22 0.0022
_diffrn_orient_matrix_UB_23 -0.0147
_diffrn_orient_matrix_UB_31 -0.0059
_diffrn_orient_matrix_UB_32 -0.0282
_diffrn_orient_matrix_UB_33 -0.0552
_diffrn_radiation_detector CCD
_diffrn_radiation_monochromator graphite
_diffrn_radiation_source 'fine-focus sealed tube'
_diffrn_radiation_type MoK\a
_diffrn_radiation_wavelength 0.71070
_diffrn_reflns_av_R_equivalents 0.0251
_diffrn_reflns_av_sigmaI/netI 0.0504
_diffrn_reflns_limit_h_max 36
_diffrn_reflns_limit_h_min -28
_diffrn_reflns_limit_k_max 9
_diffrn_reflns_limit_k_min -8
_diffrn_reflns_limit_l_max 26
_diffrn_reflns_limit_l_min -26
_diffrn_reflns_number 11479
_diffrn_reflns_reduction_process 'Lp corrections applied'
_diffrn_reflns_theta_full 25.00
_diffrn_reflns_theta_max 25.00
_diffrn_reflns_theta_min 3.30
_diffrn_source_current 40.0000
_diffrn_source_power 2.0000
_diffrn_source_voltage 50.0000
_exptl_absorpt_coefficient_mu 0.155
_exptl_absorpt_correction_T_max 0.9772
_exptl_absorpt_correction_T_min 0.9198
_exptl_absorpt_correction_type multi-scan
_exptl_absorpt_process_details
;
Jacobson, R. (1998) Private communication
;
_exptl_crystal_colour colorless
_exptl_crystal_density_diffrn 1.281
_exptl_crystal_density_method 'not measured'
_exptl_crystal_description Block
_exptl_crystal_F_000 1552
_exptl_crystal_size_max 0.45
_exptl_crystal_size_mid 0.35
_exptl_crystal_size_min 0.15
_refine_diff_density_max 0.340
_refine_diff_density_min -0.288
_refine_diff_density_rms 0.040
_refine_ls_extinction_method none
_refine_ls_goodness_of_fit_ref 0.974
_refine_ls_hydrogen_treatment riding
_refine_ls_matrix_type full
_refine_ls_number_parameters 309
_refine_ls_number_reflns 3357
_refine_ls_number_restraints 0
_refine_ls_restrained_S_all 0.974
_refine_ls_R_factor_all 0.0435
_refine_ls_R_factor_gt 0.0322
_refine_ls_shift/su_max 0.000
_refine_ls_shift/su_mean 0.000
_refine_ls_structure_factor_coef Fsqd
_refine_ls_weighting_details 'calc w=1/[\s^2^(Fo^2^)+(0.0313P)^2^+0.0000P] where P=(Fo^2^+2Fc^2^)/3'
_refine_ls_weighting_scheme calc
_refine_ls_wR_factor_gt 0.0714
_refine_ls_wR_factor_ref 0.0765
_reflns_number_gt 2683
_reflns_number_total 3357
_reflns_threshold_expression >2sigma(I)
_cod_data_source_file ic0601790sup1.cif
_cod_data_source_block compound2
_cod_depositor_comments
;
The following automatic conversions were performed:

'_chemical_melting_point' value '157-158' was changed to '157.5(5)' -
the average value was taken and precision was estimated.

Automatic conversion script
Id: cif_fix_values 1891 2012-01-12 08:04:46Z andrius 
;
_cod_original_sg_symbol_H-M 'C 2/c'
_cod_database_code 4332275

loop_
_symmetry_equiv_pos_as_xyz
'x, y, z'
'-x, y, -z+1/2'
'x+1/2, y+1/2, z'
'-x+1/2, y+1/2, -z+1/2'
'-x, -y, -z'
'x, -y, z-1/2'
'-x+1/2, -y+1/2, -z'
'x+1/2, -y+1/2, z-1/2'

loop_
_atom_site_label
_atom_site_type_symbol
_atom_site_fract_x
_atom_site_fract_y
_atom_site_fract_z
_atom_site_U_iso_or_equiv
_atom_site_adp_type
_atom_site_occupancy
_atom_site_symmetry_multiplicity
_atom_site_calc_flag
_atom_site_refinement_flags
_atom_site_disorder_assembly
_atom_site_disorder_group
P1 P 0.089099(18) 0.25943(5) 0.47389(2) 0.01724(12) Uani 1 1 d . . .
C1 C 0.08625(6) 0.40812(18) 0.53493(9) 0.0162(3) Uani 1 1 d . . .
C2 C 0.10176(7) 0.58212(19) 0.54650(9) 0.0189(4) Uani 1 1 d . . .
H1 H 0.1162(7) 0.628(2) 0.5218(9) 0.022 Uiso 1 1 d . . .
C3 C 0.09889(7) 0.6883(2) 0.59357(10) 0.0215(4) Uani 1 1 d .. . .
H2 H 0.1089(7) 0.809(2) 0.5993(10) 0.026 Uiso 1 1 d . . .
C4 C 0.08121(7) 0.6206(2) 0.63151(10) 0.0212(4) Uani 1 1 d . . .
H3 H 0.0804(7) 0.688(2) 0.6654(10) 0.025 Uiso 1 1 d . . .
C5 C 0.06501(7) 0.44855(19) 0.62094(10) 0.0190(4) Uani 1 1 d . . .
H4 H 0.0533(7) 0.4067(19) 0.6481(9) 0.022 Uiso 1 1 d . . .
C6 C 0.06584(6) 0.34332(18) 0.57121(9) 0.0155(3) Uani 1 1 d . .. .
N1 N 0.05037(6) 0.16796(15) 0.55935(8) 0.0174(3) Uani 1 1 d . . .
H5 H 0.0318(7) 0.124(2) 0.5092(10) 0.024(4) Uiso 1 1 d . . .
N2 N 0.02525(6) 0.10109(16) 0.58863(8) 0.0185(3) Uani 1 1 d . .. .
H6 H -0.0063(8) 0.165(2) 0.5724(10) 0.032(5) Uiso 1 1 d . . .
C7 C 0.06727(7) 0.05004(18) 0.67292(9) 0.0172(3) Uani 1 1 d . . .
C8 C 0.12897(7) 0.03520(19) 0.71930(10) 0.0199(4) Uani 1 1 d .. . .
H7 H 0.1436(7) 0.0719(19) 0.6945(10) 0.023 Uiso 1 1 d . . .
C9 C 0.16765(8) -0.0334(2) 0.79894(10) 0.0255(4) Uani 1 1 d . . .
H8 H 0.2100(8) -0.045(2) 0.8298(11) 0.030 Uiso 1 1 d . . ..
C10 C 0.14606(8) -0.0867(2) 0.83365(11) 0.0296(4) Uani 1 1 d . . .
H9 H 0.1736(8) -0.138(2) 0.8892(11) 0.035 Uiso 1 1 d . . .
C11 C 0.08475(8) -0.0689(2) 0.78818(11) 0.0282(4) Uani 1 1 d . .. .
H10 H 0.0680(8) -0.104(2) 0.8110(10) 0.033 Uiso 1 1 d . . .
C12 C 0.04552(8) 0.0000(2) 0.70857(10) 0.0225(4) Uani 1 1 d . . .
H11 H 0.0027(8) 0.0137(19) 0.6761(10) 0.027 Uiso 1 1 d . . ..
C13 C 0.15712(7) 0.13287(19) 0.55598(9) 0.0178(3) Uani 1 1 d . . .
C14 C 0.20085(7) 0.1834(2) 0.63915(10) 0.0226(4) Uani 1 1 d . . .
H12 H 0.1970(7) 0.292(2) 0.6559(10) 0.027 Uiso 1 1 d . . .
C15 C 0.25091(8) 0.0807(2) 0.69835(11) 0.0299(4) Uani 1 1 d . . .
H13 H 0.2803(8) 0.121(2) 0.7565(11) 0.036 Uiso 1 1 d . . .
C16 C 0.25803(8) -0.0735(2) 0.67497(12) 0.0308(4) Uani 1 1 d . .. .
H14 H 0.2938(8) -0.148(2) 0.7163(11) 0.037 Uiso 1 1 d . . .
C17 C 0.21517(8) -0.1253(2) 0.59284(12) 0.0290(4) Uani 1 1 d . . .
H15 H 0.2203(8) -0.232(2) 0.5766(11) 0.035 Uiso 1 1 d . . ..
C18 C 0.16484(8) -0.0235(2) 0.53357(11) 0.0232(4) Uani 1 1 d . . .
H16 H 0.1353(8) -0.064(2) 0.4770(11) 0.028 Uiso 1 1 d . . .
C19 C 0.11518(7) 0.40063(19) 0.43824(9) 0.0187(4) Uani 1 1 d . .. .
C20 C 0.07112(8) 0.4969(2) 0.36647(10) 0.0271(4) Uani 1 1 d . . .
H17 H 0.0292(8) 0.486(2) 0.3397(11) 0.032 Uiso 1 1 d . . .
C21 C 0.08685(9) 0.6086(2) 0.33567(11) 0.0324(4) Uani 1 1 d . .. .
H18 H 0.0554(8) 0.679(2) 0.2856(12) 0.039 Uiso 1 1 d . . .
C22 C 0.14686(9) 0.6232(2) 0.37496(11) 0.0321(4) Uani 1 1 d . . .
H19 H 0.1593(8) 0.700(2) 0.3546(11) 0.038 Uiso 1 1 d . . .
C23 C 0.19087(8) 0.5265(2) 0.44521(11) 0.0305(4) Uani 1 1 d . . .
H20 H 0.2337(8) 0.538(2) 0.4725(11) 0.036 Uiso 1 1 d . . .
C24 C 0.17517(8) 0.4164(2) 0.47691(10) 0.0236(4) Uani 1 1 d . .. .
H21 H 0.2066(7) 0.346(2) 0.5254(10) 0.028 Uiso 1 1 d . . .

loop_
_atom_site_aniso_label
_atom_site_aniso_U_11
_atom_site_aniso_U_22
_atom_site_aniso_U_33
_atom_site_aniso_U_23
_atom_site_aniso_U_13
_atom_site_aniso_U_12
P1 0.0177(2) 0.0171(2) 0.0161(2) -0.00113(17) 0.01140(19) -0.00231(17)
C1 0.0122(7) 0.0168(8) 0.0146(8) 0.0007(6) 0.0074(7) 0.0005(6)
C2 0.0165(8) 0.0177(8) 0.0182(8) 0.0019(7) 0.0104(7) -0.0014(7)
C3 0.0198(8) 0.0148(8) 0.0233(9) -0.0017(7) 0.0124(8) -0.0015(7)
C4 0.0208(8) 0.0180(8) 0.0225(9) -0.0030(7) 0.0141(8) 0.0014(7)
C5 0.0185(8) 0.0193(8) 0.0209(9) 0.0003(7) 0.0143(8) 0.0001(7)
C6 0.0125(7) 0.0143(8) 0.0138(8) 0.0018(6) 0.0069(7) 0.0006(6)
N1 0.0224(7) 0.0166(7) 0.0173(7) -0.0027(6) 0.0152(6) -0.0048(6)
N2 0.0188(7) 0.0194(7) 0.0200(7) 0.0001(6) 0.0144(6) -0.0021(6)
C7 0.0239(9) 0.0104(8) 0.0178(8) -0.0027(6) 0.0146(8) -0.0021(7)
C8 0.0248(9) 0.0146(8) 0.0229(9) -0.0033(7) 0.0175(8) -0.0023(7)
C9 0.0257(9) 0.0201(9) 0.0240(9) -0.0010(7) 0.0147(8) 0.0013(7)
C10 0.0388(11) 0.0227(9) 0.0215(9) 0.0027(8) 0.0188(9) 0.0021(8)
C11 0.0422(11) 0.0228(9) 0.0285(10) -0.0018(8) 0.0278(10) -0.0059(8)
C12 0.0266(9) 0.0204(9) 0.0239(9) -0.0054(7) 0.0188(8) -0.0054(7)
C13 0.0202(8) 0.0172(8) 0.0214(8) 0.0022(7) 0.0165(8) -0.0017(7)
C14 0.0219(9) 0.0234(9) 0.0230(9) -0.0002(7) 0.0158(8) 0.0007(7)
C15 0.0230(9) 0.0396(11) 0.0232(9) 0.0053(8) 0.0145(9) 0.0039(8)
C16 0.0246(10) 0.0332(11) 0.0385(11) 0.0152(9) 0.0233(9) 0.0105(8)
C17 0.0349(10) 0.0202(9) 0.0457(12) 0.0049(8) 0.0331(10) 0.0041(8)
C18 0.0262(9) 0.0200(9) 0.0289(9) -0.0021(8) 0.0211(9) -0.0032(7)
C19 0.0245(9) 0.0165(8) 0.0174(8) -0.0036(7) 0.0153(8) -0.0033(7)
C20 0.0244(9) 0.0307(10) 0.0238(9) 0.0028(8) 0.0158(8) -0.0014(8)
C21 0.0387(11) 0.0287(10) 0.0278(10) 0.0088(8) 0.0222(9) 0.0025(9)
C22 0.0471(12) 0.0263(10) 0.0380(11) 0.0011(8) 0.0351(11) -0.0070(9)
C23 0.0312(10) 0.0341(10) 0.0342(10) 0.0005(9) 0.0257(9) -0.0042(9)
C24 0.0250(9) 0.0238(9) 0.0220(9) -0.0011(7) 0.0163(8) -0.0033(7)

loop_
_atom_type_symbol
_atom_type_description
_atom_type_scat_dispersion_real
_atom_type_scat_dispersion_imag
_atom_type_scat_source
C C 0.0033 0.0016 'International Tables Vol C Tables 4.2.6.8 and 6.1.1.4'
H H 0.0000 0.0000 'International Tables Vol C Tables 4.2.6.8 and 6.1.1.4'
N N 0.0061 0.0033 'International Tables Vol C Tables 4.2.6.8 and 6.1.1.4'
P P 0.1023 0.0942 'International Tables Vol C Tables 4.2.6.8 and 6.1.1.4'

loop_
_geom_angle_atom_site_label_1
_geom_angle_atom_site_label_2
_geom_angle_atom_site_label_3
_geom_angle
_geom_angle_site_symmetry_1
C19 P1 C1 101.63(7) .
C19 P1 C13 102.67(8) .
C1 P1 C13 101.76(8) .
C2 C1 C6 117.93(14) .
C2 C1 P1 124.30(12) .
C6 C1 P1 117.76(11) .
C3 C2 C1 121.71(15) .
C3 C2 H1 119.9(9) .
C1 C2 H1 118.3(9) ..
C4 C3 C2 119.46(15) .
C4 C3 H2 120.6(9) .
C2 C3 H2 120.0(9) .
C3 C4 C5 120.49(15) .
C3 C4 H3 121.2(10) .
C5 C4 H3 118.3(10) .
C4 C5 C6 120.03(15) .
C4 C5 H4 118.1(9) ..
C6 C5 H4 121.9(9) .
C5 C6 N1 122.03(13) .
C5 C6 C1 120.27(14) .
N1 C6 C1 117.59(13) .
N2 N1 C6 119.48(12) .
N2 N1 H5 111.0(10) .
C6 N1 H5 116.1(10) .
N1 N2 C7 115.67(13) .
N1 N2 H6 112.5(11) .
C7 N2 H6 114.9(11) .
C8 C7 C12 119.30(15) .
C8 C7 N2 121.83(14) .
C12 C7 N2 118.66(15) .
C9 C8 C7 119.83(15) .
C9 C8 H7 121.5(10) .
C7 C8 H7 118.7(9) .
C10 C9 C8 120.99(17) .
C10 C9 H8 120.2(10) .
C8 C9 H8 118.9(10) .
C9 C10 C11 119.30(17) .
C9 C10 H9 120.0(10) .
C11 C10 H9 120.7(10) .
C12 C11 C10 120.40(16) .
C12 C11 H10 118.1(10) .
C10 C11 H10 121.5(10) .
C11 C12 C7 120.14(17) .
C11 C12 H11 121.4(10) .
C7 C12 H11 118.5(10) .
C14 C13 C18 118.46(15) .
C14 C13 P1 123.67(12) .
C18 C13 P1 117.87(12) .
C15 C14 C13 120.78(16) .
C15 C14 H12 119.2(10) .
C13 C14 H12 120.0(10) .
C16 C15 C14 120.00(17) .
C16 C15 H13 122.1(10) .
C14 C15 H13 117.9(10) .
C17 C16 C15 119.93(17) .
C17 C16 H14 118.8(10) .
C15 C16 H14 121.2(10) .
C16 C17 C18 120.22(17) .
C16 C17 H15 119.9(11) .
C18 C17 H15 119.9(11) .
C17 C18 C13 120.60(16) .
C17 C18 H16 118.5(10) .
C13 C18 H16 120.9(10) .
C24 C19 C20 118.37(15) .
C24 C19 P1 124.68(12) .
C20 C19 P1 116.94(13) .
C21 C20 C19 120.84(17) .
C21 C20 H17 121.1(10) .
C19 C20 H17 118.1(10) .
C20 C21 C22 120.15(17) .
C20 C21 H18 120.4(10) .
C22 C21 H18 119.5(10) .
C23 C22 C21 119.70(17) .
C23 C22 H19 118.2(11) .
C21 C22 H19 122.1(11) .
C22 C23 C24 120.12(17) .
C22 C23 H20 118.8(10) .
C24 C23 H20 121.1(10) .
C23 C24 C19 120.79(16) .
C23 C24 H21 119.0(10) .
C19 C24 H21 120.1(10) .

loop_
_geom_bond_atom_site_label_1
_geom_bond_atom_site_label_2
_geom_bond_distance
P1 C19 1.8303(16)
P1 C1 1.8319(16)
P1 C13 1.8360(16)
C1 C2 1.398(2)
C1 C6 1.412(2)
C2 C3 1.384(2)
C2 H1 0.981(15)
C3 C4 1.384(2)
C3 H2 0.972(16)
C4 C5 1.390(2)
C4 H3 0.936(16)
C5 C6 1.391(2)
C5 H4 0.948(15)
C6 N1 1.4077(19)
N1 N2 1.4071(17)
N1 H5 0.897(16)
N2 C7 1.410(2)
N2 H6 0.912(17)
C7 C8 1.394(2)
C7 C12 1.399(2)
C8 C9 1.386(2)
C8 H7 0.964(15)
C9 C10 1.383(2)
C9 H8 0.962(17)
C10 C11 1.390(3)
C10 H9 0.975(17)
C11 C12 1.386(2)
C11 H10 0.979(17)
C12 H11 0.970(16)
C13 C14 1.393(2)
C13 C18 1.395(2)
C14 C15 1.387(2)
C14 H12 0.961(16)
C15 C16 1.384(2)
C15 H13 0.985(18)
C16 C17 1.379(3)
C16 H14 0.994(18)
C17 C18 1.387(2)
C17 H15 0.964(17)
C18 H16 0.962(17)
C19 C24 1.392(2)
C19 C20 1.395(2)
C20 C21 1.383(2)
C20 H17 0.973(17)
C21 C22 1.387(3)
C21 H18 0.991(18)
C22 C23 1.381(3)
C22 H19 0.972(17)
C23 C24 1.390(2)
C23 H20 0.997(18)
C24 H21 0.977(16)

loop_
_geom_torsion_atom_site_label_1
_geom_torsion_atom_site_label_2
_geom_torsion_atom_site_label_3
_geom_torsion_atom_site_label_4
_geom_torsion
_geom_torsion_site_symmetry_1
_geom_torsion_site_symmetry_2
_geom_torsion_site_symmetry_3
_geom_torsion_site_symmetry_4
C19 P1 C1 C2 -0.36(14) . . . .
C13 P1 C1 C2 105.40(14) . . . .
C19 P1 C1 C6 178.28(11) . . . .
C13 P1 C1 C6 -75.96(13) .. . . .
C6 C1 C2 C3 1.6(2) . . . .
P1 C1 C2 C3 -179.80(12) . . . .
C1 C2 C3 C4 1.1(2) . . . .
C2 C3 C4 C5 -1.6(2) . . . .
C3 C4 C5 C6 -0.7(2) . . .. .
C4 C5 C6 N1 179.38(13) . . . .
C4 C5 C6 C1 3.4(2) . . . .
C2 C1 C6 C5 -3.8(2) . . . .
P1 C1 C6 C5 177.45(11) .. . . .
C2 C1 C6 N1 -179.94(13) . . . ..
P1 C1 C6 N1 1.33(18) . . . .
C5 C6 N1 N2 9.0(2) . . . .
C1 C6 N1 N2 -174.93(13) . . . .
C6 N1 N2 C7 -85.02(16) .. . . .
N1 N2 C7 C8 -12.0(2) . . . .
N1 N2 C7 C12 173.17(13) . . . .
C12 C7 C8 C9 1.9(2) . . . .
N2 C7 C8 C9 -172.87(14) . . . .
C7 C8 C9 C10 -0.4(2) . . . .
C8 C9 C10 C11 -0.9(3) . .. . .
C9 C10 C11 C12 0.7(3) . . . .
C10 C11 C12 C7 0.8(2) . . . .
C8 C7 C12 C11 -2.1(2) . . . .
N2 C7 C12 C11 172.85(14) . . . .
C19 P1 C13 C14 88.53(14) .. . . .
C1 P1 C13 C14 -16.42(15) . . . ..
C19 P1 C13 C18 -92.19(13) . . . .
C1 P1 C13 C18 162.87(12) . . . .
C18 C13 C14 C15 0.0(2) . . . .
P1 C13 C14 C15 179.25(12) . . . .
C13 C14 C15 C16 0.4(3) . . . .
C14 C15 C16 C17 -0.3(3) . .. . .
C15 C16 C17 C18 -0.1(3) . . . .
C16 C17 C18 C13 0.5(2) . . . .
C14 C13 C18 C17 -0.4(2) . . . .
P1 C13 C18 C17 -179.71(12) . . . .
C1 P1 C19 C24 96.49(14) . . . .
C13 P1 C19 C24 -8.56(15) .. . . .
C1 P1 C19 C20 -84.36(13) . . . ..
C13 P1 C19 C20 170.59(12) . . . .
C24 C19 C20 C21 -1.6(2) . . . .
P1 C19 C20 C21 179.19(14) . . . .
C19 C20 C21 C22 1.5(3) . . . .
C20 C21 C22 C23 -0.3(3) . .. . .
C21 C22 C23 C24 -0.7(3) . . . .
C22 C23 C24 C19 0.6(3) . . . .
C20 C19 C24 C23 0.6(2) . . . .
P1 C19 C24 C23 179.69(13) . . . .
